data_4310890
loop_
_publ_author_name
'Sanghoon Kim'
'Jong Seung Kim'
'Ok Jae Shon'
'Shim Sung Lee'
'Ki-Min Park'
'Sang Ook Kang'
'Jaejung Ko'

_publ_section_title
;
 Metallic Macrocycle with a 1,3-Alternate Calix[4]arene Phosphorus Ligand
;
_journal_name_full 'Inorganic Chemistry'
_journal_page_first 2906
_journal_page_last 2913
_journal_paper_doi 10.1021/ic030221g
_journal_volume 43
_journal_year 2004
_chemical_formula_sum 'C62 H62 O4 P2'
_chemical_formula_weight 933.06
_chemical_name_systematic
;
  ?
;
_space_group_IT_number 15
_symmetry_cell_setting monoclinic
_symmetry_space_group_name_Hall '-C 2yc'
_symmetry_space_group_name_H-M 'C 1 2/c 1'
_atom_sites_solution_hydrogens constr
_atom_sites_solution_primary direct
_atom_sites_solution_secondary difmap
_audit_creation_method SHELXL-97
_cell_angle_alpha 90.00
_cell_angle_beta 120.196(2)
_cell_angle_gamma 90.00
_cell_formula_units_Z 4
_cell_length_a 20.0299(18)
_cell_length_b 16.2113(15)
_cell_length_c 18.4857(16)
_cell_measurement_temperature 298(2)
_cell_volume 5188.0(8)
_computing_cell_refinement 'SAINT (Siemens, 1996)'
_computing_data_collection 'SMART (Siemens, 1996)'
_computing_data_reduction 'SHELXTL (Siemens, 1996)'
_computing_molecular_graphics SHELXTL
_computing_publication_material SHELXTL
_computing_structure_refinement SHELXTL
_computing_structure_solution SHELXTL
_diffrn_ambient_temperature 298(2)
_diffrn_measured_fraction_theta_full 0.966
_diffrn_measured_fraction_theta_max 0.966
_diffrn_radiation_monochromator graphite
_diffrn_radiation_source 'fine-focus sealed tube'
_diffrn_radiation_type MoK\a
_diffrn_radiation_wavelength 0.71073
_diffrn_reflns_av_R_equivalents 0.0645
_diffrn_reflns_av_sigmaI/netI 0.0747
_diffrn_reflns_limit_h_max 25
_diffrn_reflns_limit_h_min -26
_diffrn_reflns_limit_k_max 21
_diffrn_reflns_limit_k_min -19
_diffrn_reflns_limit_l_max 24
_diffrn_reflns_limit_l_min -15
_diffrn_reflns_number 16900
_diffrn_reflns_theta_full 28.32
_diffrn_reflns_theta_max 28.32
_diffrn_reflns_theta_min 1.75
_exptl_absorpt_coefficient_mu 0.131
_exptl_crystal_density_diffrn 1.195
_exptl_crystal_density_method 'not measured'
_exptl_crystal_F_000 1984
_refine_diff_density_max 0.384
_refine_diff_density_min -0.181
_refine_diff_density_rms 0.036
_refine_ls_extinction_method none
_refine_ls_goodness_of_fit_ref 0.985
_refine_ls_hydrogen_treatment mixed
_refine_ls_matrix_type full
_refine_ls_number_parameters 307
_refine_ls_number_reflns 6256
_refine_ls_number_restraints 0
_refine_ls_restrained_S_all 0.985
_refine_ls_R_factor_all 0.1724
_refine_ls_R_factor_gt 0.0623
_refine_ls_shift/su_max 0.000
_refine_ls_shift/su_mean 0.000
_refine_ls_structure_factor_coef Fsqd
_refine_ls_weighting_details 'calc w=1/[\s^2^(Fo^2^)+(0.0853P)^2^+0.3655P] where P=(Fo^2^+2Fc^2^)/3'
_refine_ls_weighting_scheme calc
_refine_ls_wR_factor_gt 0.1478
_refine_ls_wR_factor_ref 0.1921
_reflns_number_gt 2526
_reflns_number_total 6256
_reflns_threshold_expression >2sigma(I)
_cod_data_source_file ic030221g_1.cif
_cod_data_source_block kjj21
_cod_database_code 4310890

loop_
_symmetry_equiv_pos_as_xyz
'x, y, z'
'-x, y, -z+1/2'
'x+1/2, y+1/2, z'
'-x+1/2, y+1/2, -z+1/2'
'-x, -y, -z'
'x, -y, z-1/2'
'-x+1/2, -y+1/2, -z'
'x+1/2, -y+1/2, z-1/2'

loop_
_atom_site_label
_atom_site_type_symbol
_atom_site_fract_x
_atom_site_fract_y
_atom_site_fract_z
_atom_site_U_iso_or_equiv
_atom_site_adp_type
_atom_site_occupancy
_atom_site_symmetry_multiplicity
_atom_site_calc_flag
_atom_site_refinement_flags
_atom_site_disorder_assembly
_atom_site_disorder_group
P P 0.09998(5) 0.47086(5) 0.45147(5) 0.0733(3) Uani 1 1 d . . .
O1 O 0.08655(13) 0.85391(17) 0.22394(13) 0.0924(7) Uani 1 1 d . . .
O2 O 0.07254(10) 0.70322(11) 0.36596(11) 0.0642(5) Uani 1 1 d . . .
C1 C 0.1189(7) 1.0482(6) 0.2417(9) 0.432(11) Uani 1 1 d . . .
H1A H 0.0854 1.0895 0.2435 0.519 Uiso 1 1 calc R . .
H1B H 0.1429 1.0692 0.2117 0.519 Uiso 1 1 calc R . .
H1C H 0.1579 1.0340 0.2977 0.519 Uiso 1 1 calc R . .
C2 C 0.0878(6) 0.9976(5) 0.2124(7) 0.259(5) Uani 1 1 d . . .
H2A H 0.0526 1.0138 0.1557 0.310 Uiso 1 1 calc R . .
H2B H 0.0568 0.9857 0.2373 0.310 Uiso 1 1 calc R . .
C3 C 0.1224(3) 0.9171(3) 0.2077(3) 0.1478(17) Uani 1 1 d . . .
H3A H 0.1159 0.9104 0.1529 0.177 Uiso 1 1 calc R . .
H3B H 0.1767 0.9166 0.2478 0.177 Uiso 1 1 calc R . .
C4 C 0.11242(15) 0.77470(19) 0.21951(18) 0.0657(7) Uani 1 1 d . . .
C5 C 0.07790(16) 0.7342(2) 0.14389(18) 0.0702(8) Uani 1 1 d . . .
C6 C 0.1052(2) 0.6561(2) 0.1420(2) 0.0897(10) Uani 1 1 d . . .
H6 H 0.0831 0.6268 0.0899 0.108 Uiso 1 1 calc R . .
C7 C 0.1628(2) 0.6198(2) 0.2127(3) 0.1031(11) Uani 1 1 d . . .
H7 H 0.1810 0.5658 0.2101 0.124 Uiso 1 1 calc R . .
C8 C 0.19430(18) 0.6611(2) 0.2872(2) 0.0894(10) Uani 1 1 d . . .
H8 H 0.2346 0.6353 0.3367 0.107 Uiso 1 1 calc R . .
C9 C 0.16961(15) 0.7388(2) 0.29302(18) 0.0693(8) Uani 1 1 d . . .
C10 C 0.20698(16) 0.7825(2) 0.37612(18) 0.0811(9) Uani 1 1 d . . .
H10A H 0.2384 0.8259 0.3737 0.097 Uiso 1 1 calc R . .
H10B H 0.2413 0.7440 0.4177 0.097 Uiso 1 1 calc R . .
C11 C 0.15692(15) 0.81990(19) 0.40747(16) 0.0652(8) Uani 1 1 d . . .
C12 C 0.17656(19) 0.8966(2) 0.44510(19) 0.0814(9) Uani 1 1 d . . .
H12 H 0.2188 0.9263 0.4467 0.098 Uiso 1 1 calc R . .
C13 C 0.1371(2) 0.9313(2) 0.4802(2) 0.0966(11) Uani 1 1 d . . .
H13 H 0.1524 0.9841 0.5072 0.116 Uiso 1 1 calc R . .
C14 C 0.0761(2) 0.8903(2) 0.47654(19) 0.0905(10) Uani 1 1 d . . .
H14 H 0.0488 0.9151 0.5013 0.109 Uiso 1 1 calc R . .
C15 C 0.05219(16) 0.8141(2) 0.43813(17) 0.0697(8) Uani 1 1 d . . .
C16 C -0.01476(18) 0.7699(2) 0.43699(18) 0.0874(10) Uani 1 1 d . . .
H16A H 0.0063 0.7256 0.4768 0.105 Uiso 1 1 calc R . .
H16B H -0.0385 0.8078 0.4572 0.105 Uiso 1 1 calc R . .
C17 C 0.09507(15) 0.77900(17) 0.40531(15) 0.0592(7) Uani 1 1 d . . .
C18 C 0.10753(18) 0.63573(19) 0.42050(18) 0.0803(9) Uani 1 1 d . . .
H18A H 0.1024 0.6420 0.4691 0.096 Uiso 1 1 calc R . .
H18B H 0.1616 0.6340 0.4385 0.096 Uiso 1 1 calc R . .
C19 C 0.06960(17) 0.55711(17) 0.37612(18) 0.0761(8) Uani 1 1 d . . .
H19A H 0.0835 0.5454 0.3345 0.091 Uiso 1 1 calc R . .
H19B H 0.0145 0.5632 0.3483 0.091 Uiso 1 1 calc R . .
C20 C 0.18003(18) 0.42048(18) 0.4489(2) 0.0777(9) Uani 1 1 d . . .
C21 C 0.1865(2) 0.4100(3) 0.3792(3) 0.1088(12) Uani 1 1 d . . .
H21 H 0.1481 0.4329 0.3266 0.131 Uiso 1 1 calc R . .
C22 C 0.2485(3) 0.3663(3) 0.3842(4) 0.1397(19) Uani 1 1 d . . .
H22 H 0.2521 0.3580 0.3349 0.168 Uiso 1 1 calc R . .
C23 C 0.3031(3) 0.3358(3) 0.4577(5) 0.147(2) Uani 1 1 d . . .
H23 H 0.3458 0.3063 0.4604 0.177 Uiso 1 1 calc R . .
C24 C 0.2995(3) 0.3458(3) 0.5298(4) 0.1348(17) Uani 1 1 d . . .
H24 H 0.3391 0.3243 0.5825 0.162 Uiso 1 1 calc R . .
C25 C 0.2371(2) 0.3876(2) 0.5236(3) 0.0968(10) Uani 1 1 d . . .
H25 H 0.2330 0.3942 0.5728 0.116 Uiso 1 1 calc R . .
C26 C 0.02146(17) 0.39752(18) 0.39609(17) 0.0688(8) Uani 1 1 d . . .
C27 C 0.0276(2) 0.3219(2) 0.3669(2) 0.0933(10) Uani 1 1 d . . .
H27 H 0.0753 0.3066 0.3700 0.112 Uiso 1 1 calc R . .
C28 C -0.0333(3) 0.2675(2) 0.3331(3) 0.1143(13) Uani 1 1 d . . .
H28 H -0.0272 0.2145 0.3140 0.137 Uiso 1 1 calc R . .
C29 C -0.1021(3) 0.2878(3) 0.3262(3) 0.1106(13) Uani 1 1 d . . .
H29 H -0.1449 0.2502 0.3013 0.133 Uiso 1 1 calc R . .
C30 C -0.1095(2) 0.3623(3) 0.3554(3) 0.1054(12) Uani 1 1 d . . .
H30 H -0.1574 0.3770 0.3518 0.126 Uiso 1 1 calc R . .
C31 C -0.0490(2) 0.4164(2) 0.3895(2) 0.0864(9) Uani 1 1 d . . .
H31 H -0.0554 0.4688 0.4095 0.104 Uiso 1 1 calc R . .

loop_
_atom_site_aniso_label
_atom_site_aniso_U_11
_atom_site_aniso_U_22
_atom_site_aniso_U_33
_atom_site_aniso_U_23
_atom_site_aniso_U_13
_atom_site_aniso_U_12
P 0.0792(6) 0.0704(5) 0.0745(5) 0.0039(4) 0.0417(4) 0.0069(4)
O1 0.0765(15) 0.114(2) 0.0704(14) -0.0088(13) 0.0251(12) 0.0125(14)
O2 0.0573(11) 0.0713(13) 0.0533(11) 0.0012(10) 0.0198(9) -0.0057(10)
C1 0.338(16) 0.182(10) 0.51(2) -0.123(11) 0.020(14) 0.058(10)
C2 0.303(12) 0.122(6) 0.323(12) -0.079(7) 0.136(10) 0.002(7)
C3 0.142(4) 0.129(4) 0.183(5) -0.030(4) 0.090(4) -0.003(4)
C4 0.0521(16) 0.083(2) 0.0647(19) -0.0029(16) 0.0317(15) 0.0053(15)
C5 0.0544(17) 0.100(2) 0.065(2) -0.0085(17) 0.0365(15) -0.0028(16)
C6 0.077(2) 0.108(3) 0.093(3) -0.021(2) 0.049(2) -0.005(2)
C7 0.098(3) 0.095(3) 0.123(3) -0.013(3) 0.060(3) 0.014(2)
C8 0.065(2) 0.099(3) 0.101(3) 0.014(2) 0.040(2) 0.0130(19)
C9 0.0455(16) 0.093(2) 0.069(2) 0.0007(17) 0.0283(15) -0.0017(15)
C10 0.0490(17) 0.112(3) 0.067(2) 0.0046(18) 0.0183(15) -0.0076(17)
C11 0.0483(16) 0.078(2) 0.0482(16) 0.0041(14) 0.0083(13) -0.0068(15)
C12 0.069(2) 0.080(2) 0.067(2) 0.0065(17) 0.0136(17) -0.0112(18)
C13 0.093(3) 0.081(2) 0.082(2) -0.0123(19) 0.018(2) -0.008(2)
C14 0.086(2) 0.107(3) 0.0617(19) -0.0167(19) 0.0245(18) 0.013(2)
C15 0.0589(18) 0.094(2) 0.0451(15) 0.0025(16) 0.0180(14) 0.0035(16)
C16 0.076(2) 0.129(3) 0.0599(19) 0.0052(19) 0.0364(17) 0.001(2)
C17 0.0507(16) 0.0667(19) 0.0424(15) 0.0006(13) 0.0101(12) -0.0053(14)
C18 0.075(2) 0.080(2) 0.0631(18) 0.0071(17) 0.0181(16) -0.0013(17)
C19 0.0772(19) 0.075(2) 0.0697(19) 0.0010(16) 0.0325(16) -0.0020(16)
C20 0.074(2) 0.067(2) 0.093(2) -0.0083(18) 0.0423(19) -0.0079(16)
C21 0.092(3) 0.144(3) 0.113(3) -0.022(3) 0.068(2) -0.008(2)
C22 0.119(4) 0.169(5) 0.166(5) -0.051(4) 0.097(4) -0.021(4)
C23 0.102(4) 0.119(4) 0.255(8) -0.049(5) 0.115(5) -0.018(3)
C24 0.090(3) 0.100(3) 0.205(6) 0.009(3) 0.067(4) 0.013(2)
C25 0.084(2) 0.081(2) 0.121(3) 0.007(2) 0.048(2) 0.006(2)
C26 0.075(2) 0.070(2) 0.0724(19) 0.0088(15) 0.0455(16) 0.0043(16)
C27 0.086(2) 0.086(2) 0.120(3) -0.016(2) 0.061(2) -0.010(2)
C28 0.120(3) 0.094(3) 0.143(4) -0.026(3) 0.077(3) -0.024(3)
C29 0.101(3) 0.119(4) 0.108(3) 0.007(3) 0.050(3) -0.033(3)
C30 0.083(3) 0.134(4) 0.114(3) 0.021(3) 0.060(2) -0.002(3)
C31 0.084(2) 0.092(2) 0.098(2) 0.012(2) 0.057(2) 0.008(2)

loop_
_atom_type_symbol
_atom_type_description
_atom_type_scat_dispersion_real
_atom_type_scat_dispersion_imag
_atom_type_scat_source
C C 0.0033 0.0016 'International Tables Vol C Tables 4.2.6.8 and 6.1.1.4'
H H 0.0000 0.0000 'International Tables Vol C Tables 4.2.6.8 and 6.1.1.4'
O O 0.0106 0.0060 'International Tables Vol C Tables 4.2.6.8 and 6.1.1.4'
P P 0.1023 0.0942 'International Tables Vol C Tables 4.2.6.8 and 6.1.1.4'

loop_
_geom_angle_atom_site_label_1
_geom_angle_atom_site_label_2
_geom_angle_atom_site_label_3
_geom_angle
_geom_angle_site_symmetry_1
_geom_angle_site_symmetry_3
_geom_angle_publ_flag
C20 P C26 102.44(13) . . ?
C20 P C19 106.29(15) . . ?
C26 P C19 101.91(13) . . ?
C3 O1 C4 115.0(3) . . ?
C17 O2 C18 113.54(19) . . ?
C1 C2 C3 124.1(14) . . ?
O1 C3 C2 109.3(6) . . ?
C5 C4 C9 122.6(3) . . ?
C5 C4 O1 119.0(3) . . ?
C9 C4 O1 118.3(3) . . ?
C4 C5 C6 117.3(3) . . ?
C4 C5 C16 124.6(3) . 2 ?
C6 C5 C16 118.1(3) . 2 ?
C7 C6 C5 121.5(3) . . ?
C6 C7 C8 119.5(3) . . ?
C7 C8 C9 121.6(3) . . ?
C8 C9 C4 117.3(3) . . ?
C8 C9 C10 119.8(3) . . ?
C4 C9 C10 122.9(3) . . ?
C9 C10 C11 119.6(2) . . ?
C12 C11 C17 117.9(3) . . ?
C12 C11 C10 118.5(3) . . ?
C17 C11 C10 123.4(3) . . ?
C13 C12 C11 121.4(3) . . ?
C14 C13 C12 119.6(3) . . ?
C13 C14 C15 122.0(3) . . ?
C14 C15 C17 117.2(3) . . ?
C14 C15 C16 120.4(3) . . ?
C17 C15 C16 122.4(3) . . ?
C5 C16 C15 119.5(2) 2 . ?
O2 C17 C11 119.3(3) . . ?
O2 C17 C15 118.7(2) . . ?
C11 C17 C15 121.8(3) . . ?
O2 C18 C19 109.6(2) . . ?
C18 C19 P 110.3(2) . . ?
C21 C20 C25 118.0(3) . . ?
C21 C20 P 125.5(3) . . ?
C25 C20 P 116.4(3) . . ?
C20 C21 C22 120.3(4) . . ?
C23 C22 C21 120.1(5) . . ?
C22 C23 C24 121.6(5) . . ?
C25 C24 C23 117.6(5) . . ?
C24 C25 C20 122.4(4) . . ?
C27 C26 C31 116.9(3) . . ?
C27 C26 P 125.6(2) . . ?
C31 C26 P 117.2(2) . . ?
C26 C27 C28 121.2(3) . . ?
C29 C28 C27 120.9(4) . . ?
C30 C29 C28 119.0(4) . . ?
C29 C30 C31 120.4(4) . . ?
C30 C31 C26 121.6(3) . . ?

loop_
_geom_bond_atom_site_label_1
_geom_bond_atom_site_label_2
_geom_bond_distance
_geom_bond_site_symmetry_2
_geom_bond_publ_flag
P C20 1.821(3) . ?
P C26 1.821(3) . ?
P C19 1.847(3) . ?
O1 C3 1.368(5) . ?
O1 C4 1.402(3) . ?
O2 C17 1.383(3) . ?
O2 C18 1.412(3) . ?
C1 C2 1.006(10) . ?
C2 C3 1.500(8) . ?
C4 C5 1.375(4) . ?
C4 C9 1.390(4) . ?
C5 C6 1.386(4) . ?
C5 C16 1.506(4) 2 ?
C6 C7 1.367(5) . ?
C7 C8 1.367(5) . ?
C8 C9 1.376(4) . ?
C9 C10 1.505(4) . ?
C10 C11 1.514(4) . ?
C11 C12 1.382(4) . ?
C11 C17 1.388(4) . ?
C12 C13 1.370(5) . ?
C13 C14 1.363(5) . ?
C14 C15 1.385(4) . ?
C15 C17 1.398(4) . ?
C15 C16 1.511(4) . ?
C16 C5 1.506(4) 2 ?
C18 C19 1.499(4) . ?
C20 C21 1.370(4) . ?
C20 C25 1.381(4) . ?
C21 C22 1.393(6) . ?
C22 C23 1.339(7) . ?
C23 C24 1.380(7) . ?
C24 C25 1.374(5) . ?
C26 C27 1.370(4) . ?
C26 C31 1.389(4) . ?
C27 C28 1.374(5) . ?
C28 C29 1.360(5) . ?
C29 C30 1.360(5) . ?
C30 C31 1.365(5) . ?
